data_7057909
loop_
_publ_author_name
'Smirnov, Andrey S.'
'Martins, Lu\'isa M. D. R. S.'
'Nikolaev, Dmitriy N.'
'Manzhos, Roman A.'
'Gurzhiy, Vlad V.'
'Krivenko, Alexander G.'
'Nikolaenko, Kirill O.'
'Belyakov, Alexander V.'
'Garabadzhiu, Alexander V.'
'Davidovich, Pavel B.'

_publ_section_title
;
 Structure and catalytic properties of novel copper isatin Schiff base
 complexes
;
_journal_issue 1
_journal_name_full 'New Journal of Chemistry'
_journal_page_first 188
_journal_paper_doi 10.1039/C8NJ02718H
_journal_volume 43
_journal_year 2019
_chemical_formula_moiety 'C20 H14 Cu I N2 O'
_chemical_formula_sum 'C20 H14 Cu I N2 O'
_chemical_formula_weight 488.77
_space_group_crystal_system monoclinic
_space_group_IT_number 14
_space_group_name_Hall '-P 2ybc'
_space_group_name_H-M_alt 'P 1 21/c 1'
_symmetry_space_group_name_Hall '-P 2ybc'
_symmetry_space_group_name_H-M 'P 1 21/c 1'
_atom_sites_solution_hydrogens geom
_atom_sites_solution_primary dual
_audit_creation_date 2016-12-29
_audit_creation_method
;
Olex2 1.2
(compiled 2016.11.30 svn.r3356 for OlexSys, GUI svn.r5269)
;
_audit_update_record
;
2018-05-13 deposited with the CCDC.
2018-10-29 downloaded from the CCDC.
;
_cell_angle_alpha 90
_cell_angle_beta 102.964(7)
_cell_angle_gamma 90
_cell_formula_units_Z 4
_cell_length_a 12.7900(8)
_cell_length_b 17.0969(8)
_cell_length_c 7.9810(5)
_cell_measurement_reflns_used 2042
_cell_measurement_temperature 100(2)
_cell_measurement_theta_max 75.8310
_cell_measurement_theta_min 3.6020
_cell_volume 1700.72(18)
_computing_cell_refinement
;
CrysAlisPro, Agilent Technologies,
Version 1.171.37.35 (release 13-08-2014 CrysAlis171 .NET)
(compiled Aug 13 2014,18:06:01)
;
_computing_data_collection
;
CrysAlisPro, Agilent Technologies,
Version 1.171.37.35 (release 13-08-2014 CrysAlis171 .NET)
(compiled Aug 13 2014,18:06:01)
;
_computing_data_reduction
;
CrysAlisPro, Agilent Technologies,
Version 1.171.37.35 (release 13-08-2014 CrysAlis171 .NET)
(compiled Aug 13 2014,18:06:01)
;
_computing_molecular_graphics 'Olex2 (Dolomanov et al., 2009)'
_computing_publication_material 'Olex2 (Dolomanov et al., 2009)'
_computing_structure_refinement 'ShelXL (Sheldrick, 2015)'
_computing_structure_solution 'ShelXS (Sheldrick, 2015)'
_diffrn_ambient_environment N~2~
_diffrn_ambient_temperature 100(2)
_diffrn_detector 'CCD plate'
_diffrn_detector_area_resol_mean 10.3829
_diffrn_detector_type Atlas
_diffrn_measured_fraction_theta_full 0.9994
_diffrn_measured_fraction_theta_max 0.9760
_diffrn_measurement_details
;
#__ type_ start__ end____ width___ exp.time_
  1 omega -114.00  -13.00   1.0000   37.5000
omega____ theta____ kappa____ phi______ frames
    -      -40.2537  -57.0000 -180.0000 101

#__ type_ start__ end____ width___ exp.time_
  2 omega  -49.00   30.00   1.0000   37.5000
omega____ theta____ kappa____ phi______ frames
    -      -40.2537   38.0000  -30.0000 79

#__ type_ start__ end____ width___ exp.time_
  3 omega   65.00   91.00   1.0000   37.5000
omega____ theta____ kappa____ phi______ frames
    -       40.2537  178.0000  120.0000 26

#__ type_ start__ end____ width___ exp.time_
  4 omega   29.00   62.00   1.0000   37.5000
omega____ theta____ kappa____ phi______ frames
    -       40.2537   57.0000  150.0000 33

#__ type_ start__ end____ width___ exp.time_
  5 omega   44.00  104.00   1.0000   35.0000
omega____ theta____ kappa____ phi______ frames
    -      113.0000  -95.0000  150.0000 60

#__ type_ start__ end____ width___ exp.time_
  6 omega   52.00   91.00   1.0000   35.0000
omega____ theta____ kappa____ phi______ frames
    -      113.0000  -30.0000 -180.0000 39

#__ type_ start__ end____ width___ exp.time_
  7 omega  103.00  177.00   1.0000   35.0000
omega____ theta____ kappa____ phi______ frames
    -      113.0000  112.0000 -150.0000 74

#__ type_ start__ end____ width___ exp.time_
  8 omega   37.00   91.00   1.0000   35.0000
omega____ theta____ kappa____ phi______ frames
    -      113.0000  -30.0000  -90.0000 54

#__ type_ start__ end____ width___ exp.time_
  9 omega   43.00   80.00   1.0000   35.0000
omega____ theta____ kappa____ phi______ frames
    -      113.0000  -45.0000    0.0000 37

#__ type_ start__ end____ width___ exp.time_
 10 omega   42.00   82.00   1.0000   35.0000
omega____ theta____ kappa____ phi______ frames
    -      113.0000  -95.0000  -60.0000 40

#__ type_ start__ end____ width___ exp.time_
 11 omega   64.00   91.00   1.0000   35.0000
omega____ theta____ kappa____ phi______ frames
    -      113.0000  -61.0000  -30.0000 27

#__ type_ start__ end____ width___ exp.time_
 12 omega  118.00  143.00   1.0000   35.0000
omega____ theta____ kappa____ phi______ frames
    -      113.0000  -61.0000  -30.0000 25

#__ type_ start__ end____ width___ exp.time_
 13 omega   43.00   93.00   1.0000   35.0000
omega____ theta____ kappa____ phi______ frames
    -      113.0000  -45.0000  150.0000 50

#__ type_ start__ end____ width___ exp.time_
 14 omega   85.00  172.00   1.0000   35.0000
omega____ theta____ kappa____ phi______ frames
    -      113.0000   45.0000 -180.0000 87
;
_diffrn_measurement_device 'four-circle diffractometer'
_diffrn_measurement_device_type 'SuperNova, Dual, Cu at zero, Atlas'
_diffrn_measurement_method '\w scans'
_diffrn_orient_matrix_UB_11 0.0079523000
_diffrn_orient_matrix_UB_12 0.0783312000
_diffrn_orient_matrix_UB_13 -0.0919101000
_diffrn_orient_matrix_UB_21 -0.1213122000
_diffrn_orient_matrix_UB_22 -0.0031755000
_diffrn_orient_matrix_UB_23 -0.0800173000
_diffrn_orient_matrix_UB_31 -0.0224188000
_diffrn_orient_matrix_UB_32 0.0443682000
_diffrn_orient_matrix_UB_33 0.1561468000
_diffrn_radiation_monochromator mirror
_diffrn_radiation_probe x-ray
_diffrn_radiation_type 'Cu K\a'
_diffrn_radiation_wavelength 1.54184
_diffrn_reflns_av_R_equivalents 0.0636
_diffrn_reflns_av_unetI/netI 0.0821
_diffrn_reflns_Laue_measured_fraction_full 0.999
_diffrn_reflns_Laue_measured_fraction_max 0.998
_diffrn_reflns_limit_h_max 13
_diffrn_reflns_limit_h_min -15
_diffrn_reflns_limit_k_max 20
_diffrn_reflns_limit_k_min -16
_diffrn_reflns_limit_l_max 9
_diffrn_reflns_limit_l_min -8
_diffrn_reflns_number 6610
_diffrn_reflns_point_group_measured_fraction_full 0.999
_diffrn_reflns_point_group_measured_fraction_max 0.998
_diffrn_reflns_theta_full 67.684
_diffrn_reflns_theta_max 69.963
_diffrn_reflns_theta_min 3.546
_diffrn_source 'sealed X-ray tube'
_diffrn_source_type 'SuperNova (Cu) X-ray Source'
_exptl_absorpt_coefficient_mu 16.141
_exptl_absorpt_correction_T_max 0.933
_exptl_absorpt_correction_T_min 0.632
_exptl_absorpt_correction_type gaussian
_exptl_absorpt_process_details
;
CrysAlisPro, Agilent Technologies,
Version 1.171.37.35 (release 13-08-2014 CrysAlis171 .NET)
(compiled Aug 13 2014,18:06:01)
Numerical absorption correction based on gaussian integration over
            a multifaceted crystal model
Empirical absorption correction using spherical harmonics,
 implemented in SCALE3 ABSPACK scaling algorithm.
;
_exptl_crystal_colour 'dark red'
_exptl_crystal_density_diffrn 1.909
_exptl_crystal_description prism
_exptl_crystal_F_000 952
_exptl_crystal_size_max 0.2195
_exptl_crystal_size_mid 0.0681
_exptl_crystal_size_min 0.0167
_refine_diff_density_max 2.208
_refine_diff_density_min -0.902
_refine_diff_density_rms 0.181
_refine_ls_extinction_method none
_refine_ls_goodness_of_fit_ref 0.991
_refine_ls_hydrogen_treatment constr
_refine_ls_matrix_type full
_refine_ls_number_parameters 226
_refine_ls_number_reflns 3217
_refine_ls_number_restraints 0
_refine_ls_restrained_S_all 0.991
_refine_ls_R_factor_all 0.0686
_refine_ls_R_factor_gt 0.0509
_refine_ls_shift/su_max 0.000
_refine_ls_shift/su_mean 0.000
_refine_ls_structure_factor_coef Fsqd
_refine_ls_weighting_details 'w=1/[\s^2^(Fo^2^)+(0.0698P)^2^] where P=(Fo^2^+2Fc^2^)/3'
_refine_ls_weighting_scheme calc
_refine_ls_wR_factor_gt 0.1225
_refine_ls_wR_factor_ref 0.1340
_reflns_Friedel_coverage 0.000
_reflns_number_gt 2521
_reflns_number_total 3217
_reflns_threshold_expression 'I > 2\s(I)'
_cod_data_source_file c8nj02718h2.cif
_cod_data_source_block xrd_321
_cod_depositor_comments 'Adding full bibliography for 7057891--7057914.cif.'
_cod_database_code 7057909
_shelxl_version_number 2013-4
_shelx_space_group_comment
;
The symmetry employed for this shelxl refinement is uniquely defined
by the following loop, which should always be used as a source of
symmetry information in preference to the above space-group names.
They are only intended as comments.
;
_reflns_odcompleteness_completeness 99.94
_reflns_odcompleteness_iscentric 1
_reflns_odcompleteness_theta 66.97
_olex2_refinement_description
;
1. Fixed Uiso
 At 1.2 times of:
  All C(H) groups
2.a Aromatic/amide H refined with riding coordinates:
 C6(H6), C7(H7), C8(H8), C9(H9), C12(H12), C13(H13), C14(H14), C15(H15),
 C16(H16), C19(H19), C20(H20), C21(H21), C22(H22), C23(H23)
;

loop_
_space_group_symop_operation_xyz
'x, y, z'
'-x, y+1/2, -z+1/2'
'-x, -y, -z'
'x, -y-1/2, z-1/2'

loop_
_atom_site_label
_atom_site_type_symbol
_atom_site_fract_x
_atom_site_fract_y
_atom_site_fract_z
_atom_site_U_iso_or_equiv
_atom_site_adp_type
_atom_site_occupancy
_atom_site_site_symmetry_order
_atom_site_calc_flag
_atom_site_refinement_flags_posn
N1 N 0.5466(5) 0.5800(3) 0.8473(7) 0.0178(12) Uani 1 1 d .
C2 C 0.4503(5) 0.6180(4) 0.7928(9) 0.0177(13) Uani 1 1 d .
C3 C 0.3740(5) 0.5610(4) 0.6836(8) 0.0172(13) Uani 1 1 d .
C4 C 0.4349(5) 0.4907(4) 0.6719(9) 0.0178(13) Uani 1 1 d .
C5 C 0.5395(5) 0.5031(4) 0.7756(9) 0.0174(13) Uani 1 1 d .
C6 C 0.6169(5) 0.4459(4) 0.8015(9) 0.0199(14) Uani 1 1 d .
H6 H 0.6826 0.4528 0.8783 0.024 Uiso 1 1 calc R
C7 C 0.5922(6) 0.3761(4) 0.7064(10) 0.0237(15) Uani 1 1 d .
H7 H 0.6436 0.3368 0.7194 0.028 Uiso 1 1 calc R
C8 C 0.4934(6) 0.3643(4) 0.5939(9) 0.0206(14) Uani 1 1 d .
H8 H 0.4808 0.3187 0.5287 0.025 Uiso 1 1 calc R
C9 C 0.4136(5) 0.4206(4) 0.5791(9) 0.0195(14) Uani 1 1 d .
H9 H 0.3463 0.4119 0.5081 0.023 Uiso 1 1 calc R
C10 C 0.6424(5) 0.6176(4) 0.9407(9) 0.0198(14) Uani 1 1 d .
O11 O 0.4283(4) 0.6855(3) 0.8224(6) 0.0197(10) Uani 1 1 d .
C12 C 0.7410(6) 0.6064(4) 0.9000(10) 0.0248(15) Uani 1 1 d .
H12 H 0.7472 0.5721 0.8124 0.030 Uiso 1 1 calc R
C13 C 0.8301(6) 0.6462(4) 0.9892(10) 0.0241(15) Uani 1 1 d .
H13 H 0.8962 0.6380 0.9617 0.029 Uiso 1 1 calc R
C14 C 0.8225(6) 0.6983(4) 1.1193(10) 0.0263(16) Uani 1 1 d .
H14 H 0.8824 0.7262 1.1766 0.032 Uiso 1 1 calc R
C15 C 0.7230(6) 0.7082(4) 1.1629(10) 0.0248(15) Uani 1 1 d .
H15 H 0.7173 0.7418 1.2520 0.030 Uiso 1 1 calc R
C16 C 0.6334(6) 0.6684(4) 1.0749(9) 0.0231(15) Uani 1 1 d .
H16 H 0.5676 0.6753 1.1042 0.028 Uiso 1 1 calc R
N17 N 0.2781(4) 0.5853(3) 0.6248(7) 0.0179(11) Uani 1 1 d .
C18 C 0.1985(5) 0.5357(4) 0.5202(9) 0.0197(14) Uani 1 1 d .
C19 C 0.1714(5) 0.4647(4) 0.5826(10) 0.0246(15) Uani 1 1 d .
H19 H 0.2060 0.4475 0.6915 0.030 Uiso 1 1 calc R
C20 C 0.0911(6) 0.4190(4) 0.4793(12) 0.0314(18) Uani 1 1 d .
H20 H 0.0717 0.3714 0.5198 0.038 Uiso 1 1 calc R
C21 C 0.0408(6) 0.4449(4) 0.3169(11) 0.0308(17) Uani 1 1 d .
H21 H -0.0122 0.4144 0.2482 0.037 Uiso 1 1 calc R
C22 C 0.0692(6) 0.5164(5) 0.2558(11) 0.0315(18) Uani 1 1 d .
H22 H 0.0357 0.5330 0.1459 0.038 Uiso 1 1 calc R
C23 C 0.1474(5) 0.5632(4) 0.3580(9) 0.0201(14) Uani 1 1 d .
H23 H 0.1650 0.6116 0.3190 0.024 Uiso 1 1 calc R
Cu24 Cu 0.23187(8) 0.69125(5) 0.68788(14) 0.0211(3) Uani 1 1 d .
I25 I 0.15770(3) 0.79333(2) 0.45984(5) 0.02194(16) Uani 1 1 d .

loop_
_atom_site_aniso_label
_atom_site_aniso_U_11
_atom_site_aniso_U_22
_atom_site_aniso_U_33
_atom_site_aniso_U_23
_atom_site_aniso_U_13
_atom_site_aniso_U_12
N1 0.026(3) 0.009(2) 0.018(3) -0.002(2) 0.002(2) 0.001(2)
C2 0.025(3) 0.011(3) 0.018(3) 0.003(2) 0.006(3) 0.000(2)
C3 0.024(3) 0.015(3) 0.012(3) 0.001(3) 0.003(3) -0.001(2)
C4 0.021(3) 0.014(3) 0.017(3) 0.006(3) 0.001(3) 0.001(2)
C5 0.029(3) 0.009(2) 0.017(3) 0.002(2) 0.010(3) -0.003(2)
C6 0.021(3) 0.016(3) 0.020(3) 0.003(3) -0.003(3) 0.001(2)
C7 0.032(4) 0.010(3) 0.031(4) 0.003(3) 0.012(3) 0.002(3)
C8 0.033(4) 0.012(3) 0.020(3) -0.002(3) 0.013(3) 0.001(3)
C9 0.026(3) 0.016(3) 0.016(3) 0.002(3) 0.006(3) 0.002(3)
C10 0.025(3) 0.012(3) 0.020(3) 0.003(3) -0.001(3) -0.003(2)
O11 0.026(2) 0.012(2) 0.019(2) -0.0022(18) 0.002(2) 0.0033(17)
C12 0.032(4) 0.015(3) 0.024(4) 0.002(3) 0.000(3) 0.000(3)
C13 0.030(4) 0.019(3) 0.025(4) 0.004(3) 0.008(3) 0.003(3)
C14 0.032(4) 0.019(3) 0.022(4) -0.001(3) -0.006(3) -0.009(3)
C15 0.037(4) 0.015(3) 0.021(4) 0.000(3) 0.003(3) 0.001(3)
C16 0.030(3) 0.015(3) 0.021(4) 0.007(3) -0.003(3) 0.003(3)
N17 0.024(3) 0.012(2) 0.018(3) 0.003(2) 0.005(2) 0.000(2)
C18 0.024(3) 0.016(3) 0.019(3) -0.003(3) 0.002(3) 0.000(2)
C19 0.023(3) 0.020(3) 0.029(4) -0.003(3) 0.003(3) 0.000(3)
C20 0.032(4) 0.015(3) 0.050(5) -0.009(3) 0.015(4) -0.008(3)
C21 0.026(4) 0.028(3) 0.036(4) -0.017(3) 0.003(3) -0.007(3)
C22 0.028(4) 0.037(4) 0.028(4) -0.009(3) 0.002(3) 0.003(3)
C23 0.026(3) 0.017(3) 0.018(3) -0.003(3) 0.006(3) 0.005(2)
Cu24 0.0267(5) 0.0133(4) 0.0214(5) -0.0001(4) 0.0015(4) 0.0023(4)
I25 0.0308(3) 0.0166(2) 0.0175(2) 0.00218(15) 0.00350(17) 0.00513(16)

loop_
_atom_type_symbol
_atom_type_description
_atom_type_scat_dispersion_real
_atom_type_scat_dispersion_imag
_atom_type_scat_source
C C 0.0181 0.0091 'International Tables Vol C Tables 4.2.6.8 and 6.1.1.4'
H H 0.0000 0.0000 'International Tables Vol C Tables 4.2.6.8 and 6.1.1.4'
Cu Cu -1.9646 0.5888 'International Tables Vol C Tables 4.2.6.8 and 6.1.1.4'
I I -0.3257 6.8362 'International Tables Vol C Tables 4.2.6.8 and 6.1.1.4'
N N 0.0311 0.0180 'International Tables Vol C Tables 4.2.6.8 and 6.1.1.4'
O O 0.0492 0.0322 'International Tables Vol C Tables 4.2.6.8 and 6.1.1.4'

loop_
_exptl_crystal_face_index_h
_exptl_crystal_face_index_k
_exptl_crystal_face_index_l
_exptl_crystal_face_perp_dist
_exptl_oxdiff_crystal_face_indexfrac_h
_exptl_oxdiff_crystal_face_indexfrac_k
_exptl_oxdiff_crystal_face_indexfrac_l
_exptl_oxdiff_crystal_face_x
_exptl_oxdiff_crystal_face_y
_exptl_oxdiff_crystal_face_z
-2 11 0 0.0323 -2.0120 10.9883 -0.0021 0.8449 0.2094 0.5323
8 1 0 0.0084 8.0206 0.9920 0.0073 0.1408 -0.9767 -0.1347
-8 -1 0 0.0084 -8.0206 -0.9920 -0.0073 -0.1408 0.9767 0.1347
3 -6 -4 0.0970 3.0080 -5.9903 -4.0071 -0.0770 -0.0253 -0.9589
2 4 -5 0.0955 1.9984 3.9996 -5.0107 0.7897 0.1458 -0.6498
-3 3 5 0.0955 -3.0053 2.9928 5.0096 -0.2499 -0.0458 0.9824
2 -11 0 0.0323 2.0120 -10.9883 0.0021 -0.8449 -0.2094 -0.5323

loop_
_geom_angle_atom_site_label_1
_geom_angle_atom_site_label_2
_geom_angle_atom_site_label_3
_geom_angle
_geom_angle_site_symmetry_3
C2 N1 C5 109.7(5) .
C2 N1 C10 123.6(5) .
C5 N1 C10 126.1(6) .
N1 C2 C3 107.1(5) .
O11 C2 N1 127.9(6) .
O11 C2 C3 125.0(6) .
C4 C3 C2 106.7(5) .
N17 C3 C2 116.3(6) .
N17 C3 C4 137.0(6) .
C5 C4 C3 106.8(6) .
C9 C4 C3 134.4(6) .
C9 C4 C5 118.7(6) .
C4 C5 N1 109.7(6) .
C6 C5 N1 128.0(6) .
C6 C5 C4 122.2(6) .
C5 C6 H6 121.5 .
C5 C6 C7 117.0(6) .
C7 C6 H6 121.5 .
C6 C7 H7 118.9 .
C8 C7 C6 122.1(6) .
C8 C7 H7 118.9 .
C7 C8 H8 120.1 .
C9 C8 C7 119.8(6) .
C9 C8 H8 120.1 .
C4 C9 H9 120.2 .
C8 C9 C4 119.7(6) .
C8 C9 H9 120.2 .
C12 C10 N1 122.2(6) .
C12 C10 C16 120.0(6) .
C16 C10 N1 117.8(6) .
C10 C12 H12 120.0 .
C13 C12 C10 120.1(7) .
C13 C12 H12 120.0 .
C12 C13 H13 119.5 .
C12 C13 C14 120.9(7) .
C14 C13 H13 119.5 .
C13 C14 H14 120.6 .
C13 C14 C15 118.9(6) .
C15 C14 H14 120.6 .
C14 C15 H15 119.7 .
C16 C15 C14 120.7(7) .
C16 C15 H15 119.7 .
C10 C16 H16 120.3 .
C15 C16 C10 119.4(7) .
C15 C16 H16 120.3 .
C3 N17 C18 121.1(5) .
C3 N17 Cu24 120.9(4) .
C18 N17 Cu24 117.9(4) .
C19 C18 N17 120.6(6) .
C19 C18 C23 121.7(6) .
C23 C18 N17 117.7(6) .
C18 C19 H19 120.4 .
C18 C19 C20 119.1(7) .
C20 C19 H19 120.4 .
C19 C20 H20 120.1 .
C21 C20 C19 119.9(7) .
C21 C20 H20 120.1 .
C20 C21 H21 119.8 .
C20 C21 C22 120.3(7) .
C22 C21 H21 119.8 .
C21 C22 H22 119.7 .
C23 C22 C21 120.5(7) .
C23 C22 H22 119.7 .
C18 C23 H23 120.8 .
C22 C23 C18 118.4(7) .
C22 C23 H23 120.8 .
N17 Cu24 I25 119.37(17) 4_576
N17 Cu24 I25 121.56(17) .
I25 Cu24 I25 112.61(4) 4_576
Cu24 I25 Cu24 121.67(4) 4_575

loop_
_geom_bond_atom_site_label_1
_geom_bond_atom_site_label_2
_geom_bond_distance
_geom_bond_site_symmetry_2
N1 C2 1.374(9) .
N1 C5 1.429(8) .
N1 C10 1.436(8) .
C2 C3 1.510(9) .
C2 O11 1.223(8) .
C3 C4 1.446(9) .
C3 N17 1.281(9) .
C4 C5 1.422(9) .
C4 C9 1.402(9) .
C5 C6 1.374(9) .
C6 H6 0.9300 .
C6 C7 1.411(9) .
C7 H7 0.9300 .
C7 C8 1.391(10) .
C8 H8 0.9300 .
C8 C9 1.390(9) .
C9 H9 0.9300 .
C10 C12 1.384(11) .
C10 C16 1.404(10) .
C12 H12 0.9300 .
C12 C13 1.380(10) .
C13 H13 0.9300 .
C13 C14 1.388(11) .
C14 H14 0.9300 .
C14 C15 1.403(12) .
C15 H15 0.9300 .
C15 C16 1.381(10) .
C16 H16 0.9300 .
N17 C18 1.438(8) .
N17 Cu24 2.005(5) .
C18 C19 1.386(10) .
C18 C23 1.394(10) .
C19 H19 0.9300 .
C19 C20 1.401(10) .
C20 H20 0.9300 .
C20 C21 1.384(12) .
C21 H21 0.9300 .
C21 C22 1.394(12) .
C22 H22 0.9300 .
C22 C23 1.393(10) .
C23 H23 0.9300 .
Cu24 I25 2.5699(12) 4_576
Cu24 I25 2.5464(10) .
I25 Cu24 2.5699(12) 4_575

loop_
_geom_torsion_atom_site_label_1
_geom_torsion_atom_site_label_2
_geom_torsion_atom_site_label_3
_geom_torsion_atom_site_label_4
_geom_torsion
N1 C2 C3 C4 -3.3(8)
N1 C2 C3 N17 177.9(6)
N1 C5 C6 C7 -176.0(7)
N1 C10 C12 C13 177.5(6)
N1 C10 C16 C15 -177.3(6)
C2 N1 C5 C4 -0.3(8)
C2 N1 C5 C6 -178.2(7)
C2 N1 C10 C12 -134.6(7)
C2 N1 C10 C16 44.0(9)
C2 C3 C4 C5 3.1(8)
C2 C3 C4 C9 -173.4(8)
C2 C3 N17 C18 -179.6(6)
C2 C3 N17 Cu24 -3.4(8)
C3 C4 C5 N1 -1.8(8)
C3 C4 C5 C6 176.2(6)
C3 C4 C9 C8 177.9(7)
C3 N17 C18 C19 58.7(10)
C3 N17 C18 C23 -123.7(7)
C4 C3 N17 C18 2.1(13)
C4 C3 N17 Cu24 178.3(7)
C4 C5 C6 C7 6.3(11)
C5 N1 C2 C3 2.2(8)
C5 N1 C2 O11 -176.7(7)
C5 N1 C10 C12 35.5(10)
C5 N1 C10 C16 -145.9(6)
C5 C4 C9 C8 1.7(10)
C5 C6 C7 C8 -1.4(11)
C6 C7 C8 C9 -3.2(11)
C7 C8 C9 C4 3.0(11)
C9 C4 C5 N1 175.3(6)
C9 C4 C5 C6 -6.6(11)
C10 N1 C2 C3 173.8(6)
C10 N1 C2 O11 -5.1(12)
C10 N1 C5 C4 -171.6(6)
C10 N1 C5 C6 10.5(12)
C10 C12 C13 C14 -0.6(11)
O11 C2 C3 C4 175.7(7)
O11 C2 C3 N17 -3.1(11)
C12 C10 C16 C15 1.3(10)
C12 C13 C14 C15 2.0(11)
C13 C14 C15 C16 -1.7(11)
C14 C15 C16 C10 0.1(10)
C16 C10 C12 C13 -1.1(10)
N17 C3 C4 C5 -178.5(8)
N17 C3 C4 C9 5.0(15)
N17 C18 C19 C20 178.0(7)
N17 C18 C23 C22 -179.2(6)
C18 C19 C20 C21 0.5(12)
C19 C18 C23 C22 -1.7(11)
C19 C20 C21 C22 -0.3(12)
C20 C21 C22 C23 -0.9(12)
C21 C22 C23 C18 1.9(11)
C23 C18 C19 C20 0.5(11)
Cu24 N17 C18 C19 -117.6(6)
Cu24 N17 C18 C23 60.0(8)
